data_7155822
loop_
_publ_author_name
'Koeller, Sylvain'
'Lescure, Marie-Helene'
'Davies, Clotilde'
'Desvergne, Jean-Pierre'
'massip, St\'ephane'
'Bibal, Brigitte'

_publ_section_title
;
 Insight into the Deprotonation at the Half-Equivalence for
 (Thio)Amido-Benzimidazoles in the Presence of Anions
;
_journal_name_full 'Org. Biomol. Chem.'
_journal_paper_doi 10.1039/C7OB01704A
_journal_year 2017
_chemical_formula_sum 'C26 H30.5 F6 N3.5 O'
_chemical_formula_weight 522.04
_chemical_name_systematic
; 
 ? 
;
_space_group_IT_number 13
_symmetry_cell_setting monoclinic
_symmetry_space_group_name_Hall '-P 2yac'
_symmetry_space_group_name_H-M 'P 1 2/n 1'
_atom_sites_solution_hydrogens geom
_atom_sites_solution_primary direct
_atom_sites_solution_secondary difmap
_audit_creation_method SHELXL-97
_audit_update_record
;
2017-04-25 deposited with the CCDC.
2017-08-14 downloaded from the CCDC.
;
_cell_angle_alpha 90.00
_cell_angle_beta 99.054(6)
_cell_angle_gamma 90.00
_cell_formula_units_Z 4
_cell_length_a 10.42800(10)
_cell_length_b 8.66040(10)
_cell_length_c 30.374(2)
_cell_measurement_reflns_used 6.64
_cell_measurement_temperature 153(2)
_cell_measurement_theta_max 3154
_cell_measurement_theta_min 70.08
_cell_volume 2708.92(19)
_computing_cell_refinement 'CrystalClear Expert 2.1 43b(Rigaku, 2013)'
_computing_data_collection 'CrystalClear Expert 2.1 43b(Rigaku, 2013)'
_computing_data_reduction 'CrystalClear Expert 2.1 43b(Rigaku, 2013)'
_computing_structure_refinement 'SHELXL (Sheldrick, 2008)'
_computing_structure_solution 'SHELXS (Sheldrick, 2008)'
_diffrn_ambient_temperature 153(2)
_diffrn_measured_fraction_theta_full 0.986
_diffrn_measured_fraction_theta_max 0.986
_diffrn_measurement_device_type 'Rigaku RAXIS Rapid'
_diffrn_measurement_method \w-scans
_diffrn_radiation_monochromator confocal
_diffrn_radiation_source 'micro-focus rotating anode'
_diffrn_radiation_type CuK\a
_diffrn_radiation_wavelength 1.54187
_diffrn_reflns_av_R_equivalents 0.0237
_diffrn_reflns_av_sigmaI/netI 0.0227
_diffrn_reflns_limit_h_max 8
_diffrn_reflns_limit_h_min -12
_diffrn_reflns_limit_k_max 9
_diffrn_reflns_limit_k_min -10
_diffrn_reflns_limit_l_max 36
_diffrn_reflns_limit_l_min -36
_diffrn_reflns_number 22353
_diffrn_reflns_theta_full 70.08
_diffrn_reflns_theta_max 70.08
_diffrn_reflns_theta_min 6.64
_exptl_absorpt_coefficient_mu 0.924
_exptl_absorpt_correction_T_max 0.9640
_exptl_absorpt_correction_T_min 0.8368
_exptl_absorpt_correction_type multi-scan
_exptl_absorpt_process_details 'CrystalClear Expert 2.1 43b(Rigaku, 2013)'
_exptl_crystal_colour yellow
_exptl_crystal_density_diffrn 1.280
_exptl_crystal_density_method 'not measured'
_exptl_crystal_description bloc
_exptl_crystal_F_000 1092
_exptl_crystal_size_max 0.20
_exptl_crystal_size_mid 0.15
_exptl_crystal_size_min 0.04
_refine_diff_density_max 0.295
_refine_diff_density_min -0.180
_refine_diff_density_rms 0.044
_refine_ls_extinction_coef 0.0044(4)
_refine_ls_extinction_expression Fc^*^=kFc[1+0.001xFc^2^\l^3^/sin(2\q)]^-1/4^
_refine_ls_extinction_method SHELXL
_refine_ls_goodness_of_fit_ref 1.017
_refine_ls_hydrogen_treatment constr
_refine_ls_matrix_type full
_refine_ls_number_parameters 415
_refine_ls_number_reflns 5100
_refine_ls_number_restraints 57
_refine_ls_restrained_S_all 1.073
_refine_ls_R_factor_all 0.0787
_refine_ls_R_factor_gt 0.0543
_refine_ls_shift/su_max 0.001
_refine_ls_shift/su_mean 0.000
_refine_ls_structure_factor_coef Fsqd
_refine_ls_weighting_details 'calc w=1/[\s^2^(Fo^2^)+(0.0723P)^2^+0.6135P] where P=(Fo^2^+2Fc^2^)/3'
_refine_ls_weighting_scheme calc
_refine_ls_wR_factor_gt 0.1391
_refine_ls_wR_factor_ref 0.1607
_reflns_number_gt 3154
_reflns_number_total 5100
_reflns_threshold_expression >2sigma(I)
_cod_data_source_file c7ob01704a2.cif
_cod_data_source_block sk99tba
_cod_original_cell_volume 2708.94(18)
_cod_original_sg_symbol_H-M P2/n
_cod_original_formula_sum 'C26 H30.50 F6 N3.50 O'
_cod_database_code 7155822

loop_
_symmetry_equiv_pos_as_xyz
'x, y, z'
'-x+1/2, y, -z+1/2'
'-x, -y, -z'
'x-1/2, -y, z-1/2'

loop_
_atom_site_label
_atom_site_type_symbol
_atom_site_fract_x
_atom_site_fract_y
_atom_site_fract_z
_atom_site_U_iso_or_equiv
_atom_site_adp_type
_atom_site_occupancy
_atom_site_symmetry_multiplicity
_atom_site_calc_flag
_atom_site_refinement_flags
_atom_site_disorder_assembly
_atom_site_disorder_group
C1 C -0.2071(2) -0.0805(3) 0.65265(8) 0.0823(7) Uani 1 1 d . . .
H1 H -0.2927 -0.1105 0.6561 0.099 Uiso 1 1 calc R . .
C2 C -0.1623(3) -0.1054(3) 0.61266(8) 0.0845(7) Uani 1 1 d . . .
C3 C -0.0363(3) -0.0604(3) 0.60743(7) 0.0768(7) Uani 1 1 d . . .
C4 C 0.0442(2) 0.0091(3) 0.64236(7) 0.0701(6) Uani 1 1 d . . .
H4 H 0.1293 0.0410 0.6390 0.084 Uiso 1 1 calc R . .
C5 C -0.0011(2) 0.0313(2) 0.68219(6) 0.0595(5) Uani 1 1 d . . .
C6 C -0.1258(2) -0.0115(2) 0.68768(7) 0.0642(5) Uani 1 1 d . . .
C7 C -0.2496(3) -0.1845(4) 0.57456(10) 0.1278(12) Uani 1 1 d . . .
H7A H -0.2040 -0.1925 0.5488 0.192 Uiso 1 1 calc R . .
H7B H -0.3291 -0.1239 0.5664 0.192 Uiso 1 1 calc R . .
H7C H -0.2719 -0.2881 0.5839 0.192 Uiso 1 1 calc R . .
C8 C 0.0126(3) -0.0841(4) 0.56350(8) 0.1077(10) Uani 1 1 d . . .
H8A H 0.1021 -0.0467 0.5661 0.162 Uiso 1 1 calc R . .
H8B H -0.0426 -0.0267 0.5400 0.162 Uiso 1 1 calc R . .
H8C H 0.0099 -0.1943 0.5561 0.162 Uiso 1 1 calc R . .
N9 N 0.05626(16) 0.09232(19) 0.72290(5) 0.0582(4) Uani 1 1 d . . .
H9 H 0.1358 0.1290 0.7291 0.070 Uiso 1 1 calc R . .
C10 C -0.03168(19) 0.0856(2) 0.75156(6) 0.0574(5) Uani 1 1 d . . .
N11 N -0.14194(17) 0.0224(2) 0.73129(5) 0.0672(5) Uani 1 1 d . . .
H11 H -0.2121 0.0053 0.7433 0.081 Uiso 0.50 1 calc PR . .
N12 N -0.01770(16) 0.1337(2) 0.79460(5) 0.0595(4) Uani 1 1 d . . .
C13 C 0.0967(2) 0.1892(2) 0.81326(6) 0.0566(5) Uani 1 1 d . . .
O14 O 0.19778(14) 0.20498(19) 0.79606(4) 0.0730(4) Uani 1 1 d . . .
C15 C 0.1032(2) 0.2380(2) 0.86119(6) 0.0581(5) Uani 1 1 d . . .
C16 C 0.2194(2) 0.2940(2) 0.88376(6) 0.0644(5) Uani 1 1 d . . .
H16 H 0.2927 0.3012 0.8688 0.077 Uiso 1 1 calc R . .
C17 C 0.2304(2) 0.3400(3) 0.92811(7) 0.0710(6) Uani 1 1 d . A .
C18 C 0.1249(3) 0.3321(3) 0.94979(7) 0.0823(7) Uani 1 1 d . . .
H18 H 0.1322 0.3633 0.9801 0.099 Uiso 1 1 calc R . .
C19 C 0.0075(3) 0.2785(3) 0.92724(8) 0.0818(7) Uani 1 1 d . B .
C20 C -0.0036(2) 0.2305(2) 0.88313(7) 0.0684(6) Uani 1 1 d . . .
H20 H -0.0842 0.1925 0.8681 0.082 Uiso 1 1 calc R . .
C21 C 0.3577(3) 0.3994(4) 0.95120(9) 0.0905(8) Uani 1 1 d D . .
F22 F 0.3542(10) 0.4369(19) 0.99254(19) 0.133(3) Uani 0.54(2) 1 d PD A 1
F23 F 0.4031(11) 0.5136(13) 0.9317(4) 0.135(4) Uani 0.54(2) 1 d PD A 1
F24 F 0.4530(9) 0.2969(10) 0.9543(5) 0.140(4) Uani 0.54(2) 1 d PD A 1
F22' F 0.3447(14) 0.515(3) 0.9793(8) 0.178(6) Uani 0.46(2) 1 d PD A -1
F23' F 0.4254(15) 0.461(2) 0.9232(3) 0.164(6) Uani 0.46(2) 1 d PD A -1
F24' F 0.4244(17) 0.2910(14) 0.9720(7) 0.182(6) Uani 0.46(2) 1 d PD A -1
C25 C -0.1085(4) 0.2753(6) 0.95048(12) 0.1248(13) Uani 1 1 d D . .
F26 F -0.193(2) 0.386(4) 0.9327(8) 0.331(17) Uani 0.338(13) 1 d PD B 2
F27 F -0.0738(10) 0.305(2) 0.9923(2) 0.140(5) Uani 0.338(13) 1 d PD B 2
F28 F -0.163(2) 0.1449(19) 0.9478(9) 0.227(13) Uani 0.338(13) 1 d PD B 2
F26' F -0.1366(8) 0.4100(12) 0.9660(5) 0.218(6) Uani 0.662(13) 1 d PD B -2
F27' F -0.0898(7) 0.1710(19) 0.9845(3) 0.247(6) Uani 0.662(13) 1 d PD B -2
F28' F -0.2140(5) 0.2314(10) 0.92732(19) 0.137(3) Uani 0.662(13) 1 d PD B -2
N51 N 0.2500 0.6334(3) 0.7500 0.0926(9) Uani 1 2 d S . .
C52 C 0.2929(3) 0.7391(3) 0.71556(10) 0.1064(10) Uani 1 1 d . . .
H52A H 0.2195 0.8081 0.7042 0.128 Uiso 1 1 calc R . .
H52B H 0.3642 0.8049 0.7307 0.128 Uiso 1 1 calc R . .
C53 C 0.3385(4) 0.6632(4) 0.67634(13) 0.1402(14) Uani 1 1 d . . .
H53A H 0.2670 0.6013 0.6597 0.168 Uiso 1 1 calc R . .
H53B H 0.4116 0.5928 0.6869 0.168 Uiso 1 1 calc R . .
C54 C 0.3827(5) 0.7870(5) 0.64528(16) 0.1552(16) Uani 1 1 d . . .
H54A H 0.3139 0.8664 0.6393 0.186 Uiso 1 1 calc R . .
H54B H 0.4615 0.8381 0.6612 0.186 Uiso 1 1 calc R . .
C55 C 0.4100(6) 0.7321(7) 0.6044(2) 0.220(3) Uani 1 1 d . . .
H55A H 0.4365 0.8184 0.5870 0.329 Uiso 1 1 calc R . .
H55B H 0.3322 0.6834 0.5878 0.329 Uiso 1 1 calc R . .
H55C H 0.4803 0.6561 0.6097 0.329 Uiso 1 1 calc R . .
C56 C 0.1413(3) 0.5260(3) 0.72891(11) 0.1010(9) Uani 1 1 d DU . .
H56A H 0.1080 0.4705 0.7533 0.121 Uiso 0.669(12) 1 calc PR C 3
H56B H 0.1799 0.4477 0.7112 0.121 Uiso 0.669(12) 1 calc PR C 3
H56C H 0.1299 0.4410 0.7498 0.121 Uiso 0.331(12) 1 calc PR C 4
H56D H 0.1638 0.4802 0.7013 0.121 Uiso 0.331(12) 1 calc PR C 4
C57 C 0.0250(10) 0.5981(13) 0.6988(4) 0.144(4) Uani 0.669(12) 1 d PDU C 3
H57A H 0.0490 0.6270 0.6697 0.173 Uiso 0.669(12) 1 calc PR C 3
H57B H -0.0047 0.6919 0.7129 0.173 Uiso 0.669(12) 1 calc PR C 3
C58 C -0.0862(11) 0.4717(15) 0.6924(6) 0.197(7) Uani 0.669(12) 1 d PDU C 3
H58A H -0.0671 0.4004 0.6688 0.237 Uiso 0.669(12) 1 calc PR C 3
H58B H -0.0775 0.4111 0.7203 0.237 Uiso 0.669(12) 1 calc PR C 3
C59 C -0.2122(9) 0.5121(13) 0.6820(5) 0.262(7) Uani 0.669(12) 1 d PDU C 3
H59A H -0.2650 0.4196 0.6742 0.392 Uiso 0.669(12) 1 calc PR C 3
H59B H -0.2229 0.5833 0.6566 0.392 Uiso 0.669(12) 1 calc PR C 3
H59C H -0.2403 0.5630 0.7077 0.392 Uiso 0.669(12) 1 calc PR C 3
C57' C 0.0144(14) 0.619(2) 0.7181(5) 0.098(4) Uani 0.331(12) 1 d PD C 4
H57C H 0.0173 0.6861 0.6919 0.118 Uiso 0.331(12) 1 calc PR C 4
H57D H 0.0026 0.6852 0.7437 0.118 Uiso 0.331(12) 1 calc PR C 4
C58' C -0.1048(15) 0.497(3) 0.7077(7) 0.216(16) Uani 0.331(12) 1 d PD C 4
H58C H -0.0956 0.4082 0.7286 0.259 Uiso 0.331(12) 1 calc PR C 4
H58D H -0.1908 0.5459 0.7069 0.259 Uiso 0.331(12) 1 calc PR C 4
C59' C -0.0780(19) 0.454(2) 0.6626(5) 0.161(8) Uani 0.331(12) 1 d PD C 4
H59D H -0.1439 0.3810 0.6488 0.242 Uiso 0.331(12) 1 calc PR C 4
H59E H 0.0081 0.4064 0.6652 0.242 Uiso 0.331(12) 1 calc PR C 4
H59F H -0.0804 0.5472 0.6441 0.242 Uiso 0.331(12) 1 calc PR C 4

loop_
_atom_site_aniso_label
_atom_site_aniso_U_11
_atom_site_aniso_U_22
_atom_site_aniso_U_33
_atom_site_aniso_U_23
_atom_site_aniso_U_13
_atom_site_aniso_U_12
C1 0.0717(15) 0.1034(18) 0.0676(14) -0.0120(13) -0.0017(12) -0.0102(13)
C2 0.0938(19) 0.0939(18) 0.0604(13) -0.0139(12) -0.0049(12) -0.0039(14)
C3 0.1008(19) 0.0775(15) 0.0504(11) -0.0050(10) 0.0069(12) 0.0013(13)
C4 0.0835(15) 0.0750(14) 0.0531(11) -0.0035(10) 0.0148(11) -0.0042(11)
C5 0.0685(13) 0.0624(12) 0.0466(10) 0.0000(8) 0.0062(9) -0.0005(10)
C6 0.0641(13) 0.0747(13) 0.0524(11) -0.0027(9) 0.0044(9) -0.0007(10)
C7 0.128(3) 0.165(3) 0.0804(18) -0.0411(19) -0.0129(17) -0.025(2)
C8 0.150(3) 0.117(2) 0.0574(14) -0.0164(14) 0.0207(15) -0.006(2)
N9 0.0575(10) 0.0719(10) 0.0455(8) -0.0030(7) 0.0093(7) -0.0055(8)
C10 0.0564(11) 0.0679(12) 0.0474(10) 0.0033(9) 0.0070(9) 0.0033(9)
N11 0.0569(10) 0.0909(13) 0.0529(9) -0.0058(8) 0.0055(8) -0.0046(9)
N12 0.0571(10) 0.0771(11) 0.0446(8) -0.0019(7) 0.0085(7) 0.0017(8)
C13 0.0579(12) 0.0661(12) 0.0462(10) 0.0032(8) 0.0090(9) 0.0056(9)
O14 0.0610(9) 0.1049(12) 0.0549(8) -0.0104(7) 0.0145(7) -0.0091(8)
C15 0.0666(13) 0.0611(12) 0.0466(10) 0.0014(8) 0.0087(9) 0.0058(10)
C16 0.0710(13) 0.0703(13) 0.0502(10) 0.0002(9) 0.0041(10) 0.0024(10)
C17 0.0887(16) 0.0698(14) 0.0515(11) -0.0032(10) 0.0015(11) -0.0007(12)
C18 0.113(2) 0.0833(16) 0.0508(12) -0.0113(11) 0.0147(13) -0.0086(14)
C19 0.1030(19) 0.0878(16) 0.0603(13) -0.0126(12) 0.0308(13) -0.0077(14)
C20 0.0774(14) 0.0728(14) 0.0568(11) -0.0065(10) 0.0163(10) -0.0029(11)
C21 0.107(2) 0.097(2) 0.0614(15) -0.0095(15) -0.0073(15) -0.0046(18)
F22 0.136(4) 0.196(8) 0.059(3) -0.042(3) -0.005(2) -0.039(6)
F23 0.156(6) 0.123(4) 0.105(5) 0.031(4) -0.043(5) -0.064(4)
F24 0.095(3) 0.120(5) 0.188(8) -0.041(6) -0.027(4) 0.010(3)
F22' 0.153(6) 0.189(11) 0.191(11) -0.129(8) 0.024(8) -0.045(7)
F23' 0.138(6) 0.260(15) 0.093(4) -0.045(7) 0.019(4) -0.103(8)
F24' 0.153(9) 0.193(10) 0.167(8) 0.083(8) -0.075(7) -0.012(6)
C25 0.141(3) 0.160(4) 0.086(2) -0.044(2) 0.054(2) -0.037(3)
F26 0.32(2) 0.40(3) 0.33(2) 0.18(2) 0.239(19) 0.25(2)
F27 0.153(7) 0.211(13) 0.071(4) -0.037(5) 0.069(4) -0.030(8)
F28 0.23(2) 0.185(14) 0.31(3) -0.077(16) 0.17(2) -0.107(14)
F26' 0.175(6) 0.218(8) 0.293(12) -0.174(9) 0.139(7) -0.058(6)
F27' 0.214(6) 0.412(16) 0.130(5) 0.070(8) 0.075(5) -0.081(8)
F28' 0.110(3) 0.191(6) 0.127(4) -0.066(4) 0.067(3) -0.035(4)
N51 0.101(2) 0.0638(17) 0.110(2) 0.000 0.0069(18) 0.000
C52 0.136(3) 0.0733(17) 0.111(2) -0.0049(15) 0.020(2) -0.0178(16)
C53 0.181(4) 0.105(2) 0.144(3) -0.032(2) 0.056(3) -0.043(2)
C54 0.184(4) 0.133(3) 0.167(4) -0.046(3) 0.082(3) -0.057(3)
C55 0.272(7) 0.197(5) 0.215(6) -0.049(4) 0.120(5) -0.092(5)
C56 0.092(2) 0.0732(16) 0.131(2) 0.0100(15) -0.0062(17) -0.0021(14)
C57 0.142(6) 0.099(5) 0.166(9) -0.003(6) -0.053(6) 0.014(4)
C58 0.169(8) 0.106(5) 0.266(14) -0.057(8) -0.124(9) 0.029(6)
C59 0.152(7) 0.240(11) 0.384(17) -0.054(11) 0.014(10) -0.048(7)
C57' 0.090(7) 0.090(9) 0.103(10) 0.000(7) -0.017(6) -0.006(6)
C58' 0.21(2) 0.23(3) 0.180(19) -0.015(17) -0.054(16) 0.17(2)
C59' 0.132(13) 0.165(15) 0.172(17) -0.008(12) -0.021(12) -0.045(10)

loop_
_atom_type_symbol
_atom_type_description
_atom_type_scat_dispersion_real
_atom_type_scat_dispersion_imag
_atom_type_scat_source
C C 0.0181 0.0091 'International Tables Vol C Tables 4.2.6.8 and 6.1.1.4'
H H 0.0000 0.0000 'International Tables Vol C Tables 4.2.6.8 and 6.1.1.4'
F F 0.0727 0.0534 'International Tables Vol C Tables 4.2.6.8 and 6.1.1.4'
N N 0.0311 0.0180 'International Tables Vol C Tables 4.2.6.8 and 6.1.1.4'
O O 0.0492 0.0322 'International Tables Vol C Tables 4.2.6.8 and 6.1.1.4'

loop_
_geom_angle_atom_site_label_1
_geom_angle_atom_site_label_2
_geom_angle_atom_site_label_3
_geom_angle
_geom_angle_site_symmetry_1
_geom_angle_site_symmetry_3
C2 C1 C6 119.3(2) . .
C1 C2 C3 120.5(2) . .
C1 C2 C7 119.6(3) . .
C3 C2 C7 119.9(2) . .
C4 C3 C2 120.0(2) . .
C4 C3 C8 119.1(2) . .
C2 C3 C8 120.8(2) . .
C5 C4 C3 118.9(2) . .
C4 C5 C6 121.67(19) . .
C4 C5 N9 132.4(2) . .
C6 C5 N9 105.96(17) . .
C5 C6 C1 119.6(2) . .
C5 C6 N11 108.31(18) . .
C1 C6 N11 132.0(2) . .
C10 N9 C5 108.27(17) . .
N11 C10 N12 121.63(18) . .
N11 C10 N9 109.94(16) . .
N12 C10 N9 128.42(18) . .
C10 N11 C6 107.51(17) . .
C13 N12 C10 118.38(17) . .
O14 C13 N12 128.21(17) . .
O14 C13 C15 117.28(18) . .
N12 C13 C15 114.51(17) . .
C16 C15 C20 119.06(18) . .
C16 C15 C13 118.68(18) . .
C20 C15 C13 122.26(19) . .
C15 C16 C17 120.8(2) . .
C18 C17 C16 120.1(2) . .
C18 C17 C21 120.9(2) . .
C16 C17 C21 119.0(2) . .
C17 C18 C19 119.5(2) . .
C18 C19 C20 120.7(2) . .
C18 C19 C25 119.4(2) . .
C20 C19 C25 119.9(3) . .
C15 C20 C19 119.9(2) . .
F24' C21 F23 125.8(9) . .
F24' C21 F23' 108.4(9) . .
F23 C21 F23' 26.5(9) . .
F24' C21 F22 78.5(8) . .
F23 C21 F22 108.8(6) . .
F23' C21 F22 129.0(7) . .
F24' C21 F24 29.2(9) . .
F23 C21 F24 102.9(7) . .
F23' C21 F24 80.9(8) . .
F22 C21 F24 103.5(6) . .
F24' C21 F22' 109.7(8) . .
F23 C21 F22' 78.5(8) . .
F23' C21 F22' 103.5(7) . .
F22 C21 F22' 34.5(8) . .
F24 C21 F22' 127.4(9) . .
F24' C21 C17 110.7(6) . .
F23 C21 C17 114.5(4) . .
F23' C21 C17 111.5(6) . .
F22 C21 C17 112.4(5) . .
F24 C21 C17 113.8(4) . .
F22' C21 C17 112.7(7) . .
F22' F22 C21 74.9(10) . .
F22' F22 F24' 119.9(14) . .
C21 F22 F24' 50.0(5) . .
F23' F23 C21 78.6(15) . .
F23' F23 F22' 127.5(16) . .
C21 F23 F22' 52.2(5) . .
F24' F24 C21 71.3(14) . .
F24' F24 F23' 117.4(15) . .
C21 F24 F23' 49.0(5) . .
F22 F22' C21 70.6(10) . .
F22 F22' F23 114.2(15) . .
C21 F22' F23 49.3(5) . .
F23 F23' C21 74.9(15) . .
F23 F23' F24 116.6(16) . .
C21 F23' F24 50.2(5) . .
F24 F24' C21 79.5(12) . .
F24 F24' F22 122.7(16) . .
C21 F24' F22 51.5(6) . .
F28 C25 F28' 49.5(13) . .
F28 C25 F27 107.3(10) . .
F28' C25 F27 133.7(5) . .
F28 C25 F26' 134.0(8) . .
F28' C25 F26' 104.1(6) . .
F27 C25 F26' 60.6(5) . .
F28 C25 F26 110.4(12) . .
F28' C25 F26 62.6(15) . .
F27 C25 F26 108.3(11) . .
F26' C25 F26 49.1(12) . .
F28 C25 F27' 57.7(10) . .
F28' C25 F27' 103.3(6) . .
F27 C25 F27' 53.4(5) . .
F26' C25 F27' 109.3(5) . .
F26 C25 F27' 141.2(7) . .
F28 C25 C19 112.3(7) . .
F28' C25 C19 116.1(3) . .
F27 C25 C19 109.8(5) . .
F26' C25 C19 113.5(5) . .
F26 C25 C19 108.7(7) . .
F27' C25 C19 109.9(5) . .
F26' F26 C25 63.3(8) . .
F26' F26 F28' 110.2(12) . .
C25 F26 F28' 55.6(7) . .
F27' F27 C25 66.4(6) . .
F27' F27 F26' 120.8(9) . .
C25 F27 F26' 60.3(5) . .
F28' F28 C25 65.4(10) . .
F28' F28 F27' 124.5(13) . .
C25 F28 F27' 65.2(8) . .
F26 F26' C25 67.6(10) . .
F26 F26' F27 124.6(15) . .
C25 F26' F27 59.0(5) . .
F27 F27' F28 113.1(13) . .
F27 F27' C25 60.2(6) . .
F28 F27' C25 57.2(8) . .
F28 F28' C25 65.0(9) . .
F28 F28' F26 124.6(12) . .
C25 F28' F26 61.8(10) . .
C52 N51 C52 105.3(3) . 2_556
C52 N51 C56 112.24(18) . 2_556
C52 N51 C56 111.11(17) 2_556 2_556
C52 N51 C56 111.11(17) . .
C52 N51 C56 112.24(18) 2_556 .
C56 N51 C56 105.0(3) 2_556 .
C53 C52 N51 116.7(2) . .
C52 C53 C54 110.0(3) . .
C55 C54 C53 115.4(4) . .
N51 C56 C57 117.9(4) . .
N51 C56 C57' 109.1(6) . .
C57 C56 C57' 24.0(8) . .
C56 C57 C58 106.7(8) . .
C59 C58 C57 121.1(11) . .
C56 C57' C58' 107.8(11) . .
C59' C58' C57' 95.2(13) . .

loop_
_geom_bond_atom_site_label_1
_geom_bond_atom_site_label_2
_geom_bond_distance
_geom_bond_site_symmetry_2
C1 C2 1.385(3) .
C1 C6 1.388(3) .
C2 C3 1.404(4) .
C2 C7 1.518(3) .
C3 C4 1.383(3) .
C3 C8 1.515(3) .
C4 C5 1.380(3) .
C5 C6 1.387(3) .
C5 N9 1.390(2) .
C6 N11 1.393(2) .
N9 C10 1.361(2) .
C10 N11 1.333(2) .
C10 N12 1.358(2) .
N12 C13 1.328(2) .
C13 O14 1.256(2) .
C13 C15 1.507(3) .
C15 C16 1.383(3) .
C15 C20 1.386(3) .
C16 C17 1.392(3) .
C17 C18 1.370(3) .
C17 C21 1.492(4) .
C18 C19 1.386(3) .
C19 C20 1.390(3) .
C19 C25 1.494(4) .
C21 F24' 1.275(10) .
C21 F23 1.281(8) .
C21 F23' 1.301(10) .
C21 F22 1.303(7) .
C21 F24 1.324(8) .
C21 F22' 1.334(9) .
F22 F22' 0.78(2) .
F22 F24' 1.632(17) .
F23 F23' 0.59(2) .
F23 F22' 1.655(16) .
F24 F24' 0.657(19) .
F24 F23' 1.703(15) .
C25 F28 1.263(10) .
C25 F28' 1.267(6) .
C25 F27 1.291(8) .
C25 F26' 1.309(8) .
C25 F26 1.354(10) .
C25 F27' 1.364(9) .
F26 F26' 1.11(3) .
F26 F28' 1.36(3) .
F27 F27' 1.195(11) .
F27 F26' 1.313(10) .
F28 F28' 1.06(3) .
F28 F27' 1.27(2) .
N51 C52 1.510(3) .
N51 C52 1.510(3) 2_556
N51 C56 1.527(3) 2_556
N51 C56 1.527(3) .
C52 C53 1.502(4) .
C53 C54 1.545(5) .
C54 C55 1.401(6) .
C56 C57 1.532(9) .
C56 C57' 1.540(16) .
C57 C58 1.584(13) .
C58 C59 1.348(12) .
C57' C58' 1.626(18) .
C58' C59' 1.49(2) .

loop_
_geom_torsion_atom_site_label_1
_geom_torsion_atom_site_label_2
_geom_torsion_atom_site_label_3
_geom_torsion_atom_site_label_4
_geom_torsion
_geom_torsion_site_symmetry_1
C6 C1 C2 C3 -0.4(4) .
C6 C1 C2 C7 178.5(3) .
C1 C2 C3 C4 0.1(4) .
C7 C2 C3 C4 -178.8(3) .
C1 C2 C3 C8 -178.7(3) .
C7 C2 C3 C8 2.4(4) .
C2 C3 C4 C5 0.7(3) .
C8 C3 C4 C5 179.6(2) .
C3 C4 C5 C6 -1.3(3) .
C3 C4 C5 N9 177.9(2) .
C4 C5 C6 C1 0.9(3) .
N9 C5 C6 C1 -178.4(2) .
C4 C5 C6 N11 178.83(19) .
N9 C5 C6 N11 -0.5(2) .
C2 C1 C6 C5 -0.1(4) .
C2 C1 C6 N11 -177.4(2) .
C4 C5 N9 C10 -179.2(2) .
C6 C5 N9 C10 0.1(2) .
C5 N9 C10 N11 0.4(2) .
C5 N9 C10 N12 -179.31(19) .
N12 C10 N11 C6 179.01(18) .
N9 C10 N11 C6 -0.8(2) .
C5 C6 N11 C10 0.8(2) .
C1 C6 N11 C10 178.3(2) .
N11 C10 N12 C13 177.07(18) .
N9 C10 N12 C13 -3.2(3) .
C10 N12 C13 O14 0.3(3) .
C10 N12 C13 C15 -179.41(17) .
O14 C13 C15 C16 -1.3(3) .
N12 C13 C15 C16 178.48(18) .
O14 C13 C15 C20 177.91(19) .
N12 C13 C15 C20 -2.3(3) .
C20 C15 C16 C17 1.0(3) .
C13 C15 C16 C17 -179.74(19) .
C15 C16 C17 C18 -0.9(3) .
C15 C16 C17 C21 179.9(2) .
C16 C17 C18 C19 -0.1(4) .
C21 C17 C18 C19 179.1(2) .
C17 C18 C19 C20 1.0(4) .
C17 C18 C19 C25 -177.8(3) .
C16 C15 C20 C19 -0.2(3) .
C13 C15 C20 C19 -179.4(2) .
C18 C19 C20 C15 -0.8(4) .
C25 C19 C20 C15 178.0(3) .
C18 C17 C21 F24' 87.1(13) .
C16 C17 C21 F24' -93.7(13) .
C18 C17 C21 F23 -123.5(9) .
C16 C17 C21 F23 55.7(9) .
C18 C17 C21 F23' -152.1(12) .
C16 C17 C21 F23' 27.1(12) .
C18 C17 C21 F22 1.3(9) .
C16 C17 C21 F22 -179.5(8) .
C18 C17 C21 F24 118.6(9) .
C16 C17 C21 F24 -62.3(10) .
C18 C17 C21 F22' -36.2(15) .
C16 C17 C21 F22' 143.0(15) .
F24' C21 F22 F22' 154.2(19) .
F23 C21 F22 F22' 29.9(19) .
F23' C21 F22 F22' 50(2) .
F24 C21 F22 F22' 138.8(16) .
C17 C21 F22 F22' -98.0(17) .
F23 C21 F22 F24' -124.2(9) .
F23' C21 F22 F24' -104.4(10) .
F24 C21 F22 F24' -15.3(10) .
F22' C21 F22 F24' -154(2) .
C17 C21 F22 F24' 107.9(8) .
F24' C21 F23 F23' 55(2) .
F22 C21 F23 F23' 143.9(19) .
F24 C21 F23 F23' 35(2) .
F22' C21 F23 F23' 161(2) .
C17 C21 F23 F23' -89(2) .
F24' C21 F23 F22' -106.0(9) .
F23' C21 F23 F22' -161(2) .
F22 C21 F23 F22' -16.8(11) .
F24 C21 F23 F22' -126.1(8) .
C17 C21 F23 F22' 109.9(8) .
F23 C21 F24 F24' 145.3(17) .
F23' C21 F24 F24' 160.2(18) .
F22 C21 F24 F24' 32.1(18) .
F22' C21 F24 F24' 60(2) .
C17 C21 F24 F24' -90.2(18) .
F24' C21 F24 F23' -160.2(18) .
F23 C21 F24 F23' -14.8(8) .
F22 C21 F24 F23' -128.1(7) .
F22' C21 F24 F23' -100.1(9) .
C17 C21 F24 F23' 109.6(6) .
F24' F22 F22' C21 22.6(15) .
C21 F22 F22' F23 -23.6(13) .
F24' F22 F22' F23 -1(3) .
F24' C21 F22' F22 -27(2) .
F23 C21 F22' F22 -151.2(18) .
F23' C21 F22' F22 -142.4(16) .
F24 C21 F22' F22 -53.7(19) .
C17 C21 F22' F22 96.9(17) .
F24' C21 F22' F23 124.2(9) .
F23' C21 F22' F23 8.7(10) .
F22 C21 F22' F23 151.2(18) .
F24 C21 F22' F23 97.5(9) .
C17 C21 F22' F23 -111.9(6) .
F23' F23 F22' F22 6(4) .
C21 F23 F22' F22 29.9(17) .
F23' F23 F22' C21 -24(3) .
F22' F23 F23' C21 19(2) .
C21 F23 F23' F24 -28.8(15) .
F22' F23 F23' F24 -10(4) .
F24' C21 F23' F23 -136(2) .
F22 C21 F23' F23 -46(2) .
F24 C21 F23' F23 -146(2) .
F22' C21 F23' F23 -19(2) .
C17 C21 F23' F23 102.0(18) .
F24' C21 F23' F24 10.0(9) .
F23 C21 F23' F24 146(2) .
F22 C21 F23' F24 100.0(9) .
F22' C21 F23' F24 126.4(9) .
C17 C21 F23' F24 -112.1(5) .
F24' F24 F23' F23 16(3) .
C21 F24 F23' F23 37(2) .
F24' F24 F23' C21 -21(2) .
F23' F24 F24' C21 16.8(15) .
C21 F24 F24' F22 -29.3(15) .
F23' F24 F24' F22 -13(3) .
F23 C21 F24' F24 -43(2) .
F23' C21 F24' F24 -20.7(19) .
F22 C21 F24' F24 -148.2(18) .
F22' C21 F24' F24 -133.0(16) .
C17 C21 F24' F24 102.0(17) .
F23 C21 F24' F22 105.0(9) .
F23' C21 F24' F22 127.5(7) .
F24 C21 F24' F22 148.2(18) .
F22' C21 F24' F22 15.2(10) .
C17 C21 F24' F22 -109.8(5) .
F22' F22 F24' F24 9(4) .
C21 F22 F24' F24 38(2) .
F22' F22 F24' C21 -29(2) .
C18 C19 C25 F28 -128.5(17) .
C20 C19 C25 F28 52.7(17) .
C18 C19 C25 F28' 177.0(6) .
C20 C19 C25 F28' -1.8(7) .
C18 C19 C25 F27 -9.3(11) .
C20 C19 C25 F27 171.9(10) .
C18 C19 C25 F26' 56.4(9) .
C20 C19 C25 F26' -122.4(8) .
C18 C19 C25 F26 109.1(19) .
C20 C19 C25 F26 -69.8(19) .
C18 C19 C25 F27' -66.3(9) .
C20 C19 C25 F27' 114.9(9) .
F28 C25 F26 F26' 131.2(12) .
F28' C25 F26 F26' 144.4(11) .
F27 C25 F26 F26' 14.0(14) .
F27' C25 F26 F26' 68(3) .
C19 C25 F26 F26' -105.3(8) .
F28 C25 F26 F28' -13.2(9) .
F27 C25 F26 F28' -130.4(7) .
F26' C25 F26 F28' -144.4(11) .
F27' C25 F26 F28' -77(2) .
C19 C25 F26 F28' 110.3(5) .
F28 C25 F27 F27' 21.7(13) .
F28' C25 F27 F27' 71.7(12) .
F26' C25 F27 F27' 153.0(9) .
F26 C25 F27 F27' 140.9(12) .
C19 C25 F27 F27' -100.6(7) .
F28 C25 F27 F26' -131.3(11) .
F28' C25 F27 F26' -81.3(10) .
F26 C25 F27 F26' -12.1(13) .
F27' C25 F27 F26' -153.0(9) .
C19 C25 F27 F26' 106.5(6) .
F27 C25 F28 F28' 133.3(8) .
F26' C25 F28 F28' 67.8(16) .
F26 C25 F28 F28' 15.5(11) .
F27' C25 F28 F28' 153.9(12) .
C19 C25 F28 F28' -106.0(8) .
F28' C25 F28 F27' -153.9(12) .
F27 C25 F28 F27' -20.6(11) .
F26' C25 F28 F27' -86.1(17) .
F26 C25 F28 F27' -138.4(8) .
C19 C25 F28 F27' 100.1(7) .
F28' F26 F26' C25 30.8(7) .
C25 F26 F26' F27 -15.9(13) .
F28' F26 F26' F27 14.9(19) .
F28 C25 F26' F26 -78.8(17) .
F28' C25 F26' F26 -32.2(14) .
F27 C25 F26' F26 -164.8(15) .
F27' C25 F26' F26 -142.0(13) .
C19 C25 F26' F26 94.9(13) .
F28 C25 F26' F27 86.0(17) .
F28' C25 F26' F27 132.6(7) .
F26 C25 F26' F27 164.8(14) .
F27' C25 F26' F27 22.7(7) .
C19 C25 F26' F27 -100.3(6) .
F27' F27 F26' F26 -11.8(19) .
C25 F27 F26' F26 17.2(14) .
F27' F27 F26' C25 -29.0(8) .
C25 F27 F27' F28 -22.5(10) .
F26' F27 F27' F28 4.9(15) .
F26' F27 F27' C25 27.4(7) .
F28' F28 F27' F27 -6(2) .
C25 F28 F27' F27 23.2(10) .
F28' F28 F27' C25 -29.0(12) .
F28 C25 F27' F27 -155.3(13) .
F28' C25 F27' F27 -135.2(7) .
F26' C25 F27' F27 -24.8(8) .
F26 C25 F27' F27 -73(2) .
C19 C25 F27' F27 100.3(7) .
F28' C25 F27' F28 20.1(11) .
F27 C25 F27' F28 155.3(13) .
F26' C25 F27' F28 130.5(11) .
F26 C25 F27' F28 83(2) .
C19 C25 F27' F28 -104.4(9) .
F27' F28 F28' C25 29.0(12) .
C25 F28 F28' F26 -17.6(12) .
F27' F28 F28' F26 11(2) .
F27 C25 F28' F28 -74.0(13) .
F26' C25 F28' F28 -136.6(10) .
F26 C25 F28' F28 -163.6(11) .
F27' C25 F28' F28 -22.4(10) .
C19 C25 F28' F28 97.9(11) .
F28 C25 F28' F26 163.6(11) .
F27 C25 F28' F26 89.6(12) .
F26' C25 F28' F26 27.0(7) .
F27' C25 F28' F26 141.2(7) .
C19 C25 F28' F26 -98.5(8) .
F26' F26 F28' F28 -15.6(18) .
C25 F26 F28' F28 18.1(12) .
F26' F26 F28' C25 -33.7(10) .
C52 N51 C52 C53 -178.7(4) 2_556
C56 N51 C52 C53 60.2(3) 2_556
C56 N51 C52 C53 -56.9(4) .
N51 C52 C53 C54 -178.2(3) .
C52 C53 C54 C55 -171.3(5) .
C52 N51 C56 C57 -49.5(7) .
C52 N51 C56 C57 68.2(7) 2_556
C56 N51 C56 C57 -171.0(7) 2_556
C52 N51 C56 C57' -73.9(8) .
C52 N51 C56 C57' 43.7(8) 2_556
C56 N51 C56 C57' 164.5(8) 2_556
N51 C56 C57 C58 -165.3(9) .
C57' C56 C57 C58 -92(3) .
C56 C57 C58 C59 155.7(15) .
N51 C56 C57' C58' -165.9(10) .
C57 C56 C57' C58' 78(2) .
C56 C57' C58' C59' -75.3(15) .
